data_4026737
loop_
_publ_author_name
'Alexander F. Khlebnikov'
'Mikhail S. Novikov'
'Viktoriia V. Pakalnis'
'Dmitry S. Yufit'

_publ_contact_author_address
;
Department of Chemistry
Durham University
South Rd.
Durham
DH1 3LE
UK
;
_publ_contact_author_email d.s.yufit@durham.ac.uk
_publ_contact_author_name 'Dmitry Yufit'
_publ_section_title
;
 Nonconcerted Cycloaddition of 2H-Azirines to Acylketenes: A Route to
 N-Bridgehead Heterocycles
;
_journal_name_full 'Journal of Organic Chemistry'
_journal_page_first 9344
_journal_page_last 9352
_journal_paper_doi 10.1021/jo201563b
_journal_volume 76
_journal_year 2011
_chemical_formula_moiety 'C24 H19 N O2'
_chemical_formula_sum 'C24 H19 N O2'
_chemical_formula_weight 353.40
_chemical_name_systematic
;
(6RS,7RS)-7-Methyl-3,4,6-triphenyl-5-oxa-1-azabicyclo[4.1.0]hept-3-en-2-one 
;
_space_group_crystal_system monoclinic
_space_group_IT_number 15
_space_group_name_Hall '-C 2yc'
_space_group_name_H-M_alt 'C 1 2/c 1'
_symmetry_space_group_name_Hall '-C 2yc'
_symmetry_space_group_name_H-M 'C 1 2/c 1'
_atom_sites_solution_hydrogens difmap
_atom_sites_solution_primary direct
_atom_sites_solution_secondary difmap
_audit_creation_date 2011-03-03
_audit_creation_method
;
  Olex2 1.1-beta
  (compiled 2011.02.15 svn.r1672, GUI svn.r3494)
;
_cell_angle_alpha 90.00
_cell_angle_beta 98.464(10)
_cell_angle_gamma 90.00
_cell_formula_units_Z 8
_cell_length_a 9.6834(2)
_cell_length_b 19.3806(4)
_cell_length_c 19.9584(4)
_cell_measurement_reflns_used 7453
_cell_measurement_temperature 120
_cell_measurement_theta_max 30.797
_cell_measurement_theta_min 2.341
_cell_volume 3704.80(16)
_computing_cell_refinement 'SAINT v6.45A (Bruker, 2003)'
_computing_data_collection 'SMART v5.625 (Bruker, 2001)'
_computing_data_reduction 'SAINT v6.45A (Bruker, 2003)'
_computing_molecular_graphics
;
O. V. Dolomanov, L. J. Bourhis, R. J. Gildea, J. A. K. Howard and H. Puschmann,
OLEX2: a complete structure solution, refinement and analysis program.
J. Appl. Cryst. (2009). 42, 339-341.
;
_computing_publication_material
;
O. V. Dolomanov, L. J. Bourhis, R. J. Gildea, J. A. K. Howard and H. Puschmann,
OLEX2: a complete structure solution, refinement and analysis program.
J. Appl. Cryst. (2009). 42, 339-341.
;
_computing_structure_refinement 'SHELXL-97 (Sheldrick, 1997)'
_computing_structure_solution 'A short history of SHELX (Sheldrick, 2007)/Bruker'
_diffrn_ambient_temperature 120
_diffrn_detector 'CCD area detector'
_diffrn_detector_area_resol_mean 5.6
_diffrn_detector_type 'Bruker SMART CCD 6000 area detector'
_diffrn_measured_fraction_theta_full 1.000
_diffrn_measured_fraction_theta_max 1.000
_diffrn_measurement_device 'three-circle diffractometer'
_diffrn_measurement_device_type 'Bruker SMART CCD 6000 area detector'
_diffrn_measurement_method '\w scans'
_diffrn_radiation_monochromator graphite
_diffrn_radiation_probe x-ray
_diffrn_radiation_type MoK\a
_diffrn_radiation_wavelength 0.71073
_diffrn_radiation_xray_symbol K-L~3~
_diffrn_reflns_av_R_equivalents 0.0430
_diffrn_reflns_av_unetI/netI 0.0296
_diffrn_reflns_limit_h_max 13
_diffrn_reflns_limit_h_min -13
_diffrn_reflns_limit_k_max 26
_diffrn_reflns_limit_k_min -26
_diffrn_reflns_limit_l_max 27
_diffrn_reflns_limit_l_min -27
_diffrn_reflns_number 30608
_diffrn_reflns_theta_full 29.00
_diffrn_reflns_theta_max 29.00
_diffrn_reflns_theta_min 2.06
_diffrn_source 'sealed X-ray tube'
_diffrn_source_current 20.0
_diffrn_source_power 0.8
_diffrn_source_target Mo
_diffrn_source_voltage 40.0
_exptl_absorpt_coefficient_mu 0.080
_exptl_absorpt_correction_type none
_exptl_crystal_colour less
_exptl_crystal_colour_lustre clear
_exptl_crystal_colour_modifier light
_exptl_crystal_colour_primary colourless
_exptl_crystal_density_diffrn 1.267
_exptl_crystal_description block
_exptl_crystal_F_000 1488
_exptl_crystal_size_max 0.24
_exptl_crystal_size_mid 0.19
_exptl_crystal_size_min 0.12
_refine_diff_density_max 0.361
_refine_diff_density_min -0.201
_refine_diff_density_rms 0.045
_refine_ls_extinction_method none
_refine_ls_goodness_of_fit_ref 1.030
_refine_ls_hydrogen_treatment refall
_refine_ls_matrix_type full
_refine_ls_number_parameters 320
_refine_ls_number_reflns 4933
_refine_ls_number_restraints 0
_refine_ls_restrained_S_all 1.030
_refine_ls_R_factor_all 0.0619
_refine_ls_R_factor_gt 0.0431
_refine_ls_shift/su_max 0.001
_refine_ls_shift/su_mean 0.000
_refine_ls_structure_factor_coef Fsqd
_refine_ls_weighting_details 'calc w=1/[\s^2^(Fo^2^)+(0.0600P)^2^+1.2000P] where P=(Fo^2^+2Fc^2^)/3'
_refine_ls_weighting_scheme calc
_refine_ls_wR_factor_gt 0.1082
_refine_ls_wR_factor_ref 0.1176
_reflns_number_gt 3619
_reflns_number_total 4933
_reflns_threshold_expression >2sigma(I)
_cod_data_source_file jo201563b_si_002.cif
_cod_data_source_block exo14_dax31
_cod_original_cell_volume 3704.80(13)
_cod_database_code 4026737

loop_
_space_group_symop_id
_space_group_symop_operation_xyz
1 'x, y, z'
2 '-x, y, -z+1/2'
3 'x+1/2, y+1/2, z'
4 '-x+1/2, y+1/2, -z+1/2'
5 '-x, -y, -z'
6 'x, -y, z-1/2'
7 '-x+1/2, -y+1/2, -z'
8 'x+1/2, -y+1/2, z-1/2'

loop_
_atom_site_label
_atom_site_type_symbol
_atom_site_fract_x
_atom_site_fract_y
_atom_site_fract_z
_atom_site_U_iso_or_equiv
_atom_site_adp_type
_atom_site_occupancy
_atom_site_symmetry_multiplicity
_atom_site_calc_flag
O1 O 0.11947(9) 0.17283(4) 0.68736(4) 0.02398(19) Uani 1 1 d
O2 O -0.03781(10) 0.32750(4) 0.57259(5) 0.0300(2) Uani 1 1 d
N1 N 0.02437(10) 0.21377(5) 0.57364(5) 0.0227(2) Uani 1 1 d
C1 C 0.07658(12) 0.15754(6) 0.61746(6) 0.0213(2) Uani 1 1 d
C2 C 0.03454(12) 0.28134(6) 0.59999(6) 0.0229(2) Uani 1 1 d
C3 C 0.14316(12) 0.29117(6) 0.65969(6) 0.0217(2) Uani 1 1 d
C4 C 0.17570(12) 0.23697(6) 0.70166(6) 0.0208(2) Uani 1 1 d
C5 C -0.07688(13) 0.16227(6) 0.59393(6) 0.0240(2) Uani 1 1 d
C6 C -0.15225(14) 0.11680(7) 0.54019(7) 0.0285(3) Uani 1 1 d
C7 C 0.17152(12) 0.10570(6) 0.59294(6) 0.0221(2) Uani 1 1 d
C8 C 0.20616(13) 0.04676(6) 0.63171(7) 0.0271(3) Uani 1 1 d
C9 C 0.29260(14) -0.00278(7) 0.60992(8) 0.0317(3) Uani 1 1 d
C10 C 0.34698(14) 0.00639(7) 0.55011(8) 0.0330(3) Uani 1 1 d
C11 C 0.31328(15) 0.06493(7) 0.51168(7) 0.0340(3) Uani 1 1 d
C12 C 0.22502(14) 0.11461(7) 0.53274(7) 0.0286(3) Uani 1 1 d
C13 C 0.20726(13) 0.36073(6) 0.67017(6) 0.0233(2) Uani 1 1 d
C14 C 0.34821(14) 0.36965(7) 0.66643(7) 0.0325(3) Uani 1 1 d
C15 C 0.40794(18) 0.43478(8) 0.67290(8) 0.0427(4) Uani 1 1 d
C16 C 0.32775(19) 0.49149(8) 0.68369(8) 0.0433(4) Uani 1 1 d
C17 C 0.18770(19) 0.48313(7) 0.68765(8) 0.0417(4) Uani 1 1 d
C18 C 0.12688(15) 0.41821(7) 0.68081(7) 0.0322(3) Uani 1 1 d
C19 C 0.26493(12) 0.23676(6) 0.76839(6) 0.0218(2) Uani 1 1 d
C20 C 0.34781(13) 0.17898(7) 0.78786(6) 0.0258(3) Uani 1 1 d
C21 C 0.42856(14) 0.17624(7) 0.85143(7) 0.0313(3) Uani 1 1 d
C22 C 0.42491(15) 0.23030(8) 0.89657(7) 0.0340(3) Uani 1 1 d
C23 C 0.34242(15) 0.28760(7) 0.87780(7) 0.0321(3) Uani 1 1 d
C24 C 0.26302(14) 0.29131(7) 0.81391(6) 0.0266(3) Uani 1 1 d
H5 H -0.1295(15) 0.1783(7) 0.6293(8) 0.027(4) Uiso 1 1 d
H6A H -0.2334(17) 0.1424(8) 0.5148(8) 0.038(4) Uiso 1 1 d
H6B H -0.0873(16) 0.1008(8) 0.5076(8) 0.032(4) Uiso 1 1 d
H6C H -0.1879(16) 0.0754(8) 0.5610(8) 0.037(4) Uiso 1 1 d
H8 H 0.1700(16) 0.0416(8) 0.6750(8) 0.037(4) Uiso 1 1 d
H9 H 0.3136(17) -0.0444(9) 0.6373(8) 0.039(4) Uiso 1 1 d
H10 H 0.4064(17) -0.0282(8) 0.5345(8) 0.038(4) Uiso 1 1 d
H11 H 0.3494(18) 0.0732(8) 0.4693(9) 0.046(5) Uiso 1 1 d
H12 H 0.1994(16) 0.1546(8) 0.5048(8) 0.036(4) Uiso 1 1 d
H14 H 0.4045(18) 0.3285(9) 0.6580(9) 0.043(5) Uiso 1 1 d
H15 H 0.507(2) 0.4393(9) 0.6693(10) 0.056(5) Uiso 1 1 d
H16 H 0.368(2) 0.5355(10) 0.6875(10) 0.057(5) Uiso 1 1 d
H17 H 0.1312(19) 0.5218(10) 0.6955(9) 0.052(5) Uiso 1 1 d
H18 H 0.0249(18) 0.4123(8) 0.6848(8) 0.041(4) Uiso 1 1 d
H20 H 0.3497(15) 0.1412(8) 0.7559(7) 0.028(4) Uiso 1 1 d
H21 H 0.4865(16) 0.1361(8) 0.8637(8) 0.035(4) Uiso 1 1 d
H22 H 0.4801(19) 0.2277(9) 0.9407(9) 0.047(5) Uiso 1 1 d
H23 H 0.3364(17) 0.3255(8) 0.9085(9) 0.039(4) Uiso 1 1 d
H24 H 0.2015(16) 0.3320(8) 0.8005(8) 0.029(4) Uiso 1 1 d

loop_
_atom_site_aniso_label
_atom_site_aniso_U_11
_atom_site_aniso_U_22
_atom_site_aniso_U_33
_atom_site_aniso_U_23
_atom_site_aniso_U_13
_atom_site_aniso_U_12
O1 0.0325(5) 0.0206(4) 0.0174(4) -0.0001(3) -0.0010(3) -0.0027(3)
O2 0.0323(5) 0.0239(4) 0.0312(5) 0.0036(4) -0.0040(4) 0.0028(4)
N1 0.0251(5) 0.0209(5) 0.0209(5) 0.0016(4) -0.0003(4) 0.0008(4)
C1 0.0263(6) 0.0197(5) 0.0171(5) 0.0003(4) 0.0003(4) -0.0008(4)
C2 0.0247(6) 0.0222(6) 0.0218(5) 0.0012(4) 0.0033(4) -0.0008(4)
C3 0.0222(6) 0.0216(6) 0.0212(5) -0.0013(4) 0.0027(4) 0.0009(4)
C4 0.0217(5) 0.0211(5) 0.0198(5) -0.0024(4) 0.0038(4) -0.0007(4)
C5 0.0247(6) 0.0240(6) 0.0227(6) 0.0013(4) 0.0019(5) -0.0002(5)
C6 0.0298(7) 0.0288(6) 0.0251(6) 0.0009(5) -0.0019(5) -0.0044(5)
C7 0.0216(5) 0.0211(5) 0.0223(6) -0.0016(4) -0.0008(4) -0.0013(4)
C8 0.0260(6) 0.0246(6) 0.0303(6) 0.0045(5) 0.0024(5) -0.0005(5)
C9 0.0269(6) 0.0239(6) 0.0429(8) 0.0040(5) 0.0002(5) 0.0019(5)
C10 0.0257(6) 0.0303(7) 0.0423(8) -0.0076(6) 0.0021(6) 0.0038(5)
C11 0.0342(7) 0.0389(8) 0.0293(7) -0.0033(6) 0.0065(6) 0.0048(6)
C12 0.0334(7) 0.0280(6) 0.0243(6) 0.0020(5) 0.0036(5) 0.0030(5)
C13 0.0276(6) 0.0217(6) 0.0200(5) 0.0010(4) 0.0013(4) -0.0006(5)
C14 0.0306(7) 0.0328(7) 0.0347(7) -0.0035(6) 0.0068(5) -0.0053(5)
C15 0.0432(9) 0.0439(9) 0.0411(8) -0.0028(7) 0.0071(7) -0.0197(7)
C16 0.0673(11) 0.0275(7) 0.0316(7) 0.0038(6) -0.0050(7) -0.0182(7)
C17 0.0610(10) 0.0220(7) 0.0374(8) -0.0020(6) -0.0088(7) 0.0041(7)
C18 0.0357(7) 0.0244(6) 0.0348(7) -0.0022(5) 0.0000(6) 0.0034(5)
C19 0.0224(6) 0.0241(6) 0.0187(5) 0.0013(4) 0.0030(4) -0.0031(4)
C20 0.0280(6) 0.0261(6) 0.0229(6) 0.0016(5) 0.0020(5) -0.0002(5)
C21 0.0294(7) 0.0359(7) 0.0268(6) 0.0074(5) -0.0019(5) -0.0012(5)
C22 0.0324(7) 0.0461(8) 0.0217(6) 0.0033(6) -0.0020(5) -0.0115(6)
C23 0.0374(7) 0.0366(7) 0.0227(6) -0.0059(5) 0.0053(5) -0.0116(6)
C24 0.0298(6) 0.0272(6) 0.0233(6) -0.0019(5) 0.0056(5) -0.0033(5)

loop_
_atom_type_symbol
_atom_type_description
_atom_type_scat_dispersion_real
_atom_type_scat_dispersion_imag
_atom_type_scat_source
C C 0.0033 0.0016 'International Tables Vol C Tables 4.2.6.8 and 6.1.1.4'
H H 0.0000 0.0000 'International Tables Vol C Tables 4.2.6.8 and 6.1.1.4'
N N 0.0061 0.0033 'International Tables Vol C Tables 4.2.6.8 and 6.1.1.4'
O O 0.0106 0.0060 'International Tables Vol C Tables 4.2.6.8 and 6.1.1.4'

loop_
_geom_angle_atom_site_label_1
_geom_angle_atom_site_label_2
_geom_angle_atom_site_label_3
_geom_angle
C4 O1 C1 116.21(9)
C1 N1 C5 61.10(8)
C2 N1 C1 118.50(9)
C2 N1 C5 122.11(10)
O1 C1 N1 117.50(9)
O1 C1 C5 115.31(10)
O1 C1 C7 110.84(9)
N1 C1 C5 61.25(8)
N1 C1 C7 119.22(10)
C7 C1 C5 124.79(10)
O2 C2 N1 120.80(11)
O2 C2 C3 124.16(11)
N1 C2 C3 114.96(10)
C2 C3 C13 117.54(10)
C4 C3 C2 118.16(10)
C4 C3 C13 124.29(11)
O1 C4 C19 110.32(9)
C3 C4 O1 121.78(10)
C3 C4 C19 127.81(11)
N1 C5 H5 114.5(8)
C1 C5 N1 57.64(7)
C1 C5 H5 113.0(9)
C6 C5 N1 118.03(11)
C6 C5 C1 123.23(11)
C6 C5 H5 117.0(9)
C5 C6 H6A 109.6(9)
C5 C6 H6B 110.9(9)
C5 C6 H6C 109.9(9)
H6A C6 H6B 109.9(13)
H6A C6 H6C 108.5(13)
H6B C6 H6C 108.0(12)
C8 C7 C1 118.67(11)
C12 C7 C1 121.79(11)
C12 C7 C8 119.54(11)
C7 C8 H8 119.0(9)
C9 C8 C7 120.09(12)
C9 C8 H8 120.9(9)
C8 C9 C10 120.36(12)
C8 C9 H9 118.7(9)
C10 C9 H9 120.9(9)
C9 C10 H10 120.6(10)
C11 C10 C9 119.68(12)
C11 C10 H10 119.7(10)
C10 C11 C12 120.36(13)
C10 C11 H11 122.0(10)
C12 C11 H11 117.6(10)
C7 C12 C11 119.95(12)
C7 C12 H12 120.2(9)
C11 C12 H12 119.8(9)
C14 C13 C3 119.92(11)
C14 C13 C18 118.97(12)
C18 C13 C3 121.05(11)
C13 C14 H14 118.5(10)
C15 C14 C13 120.53(14)
C15 C14 H14 121.0(10)
C14 C15 H15 118.5(11)
C16 C15 C14 120.18(15)
C16 C15 H15 121.4(11)
C15 C16 H16 120.3(12)
C17 C16 C15 119.71(14)
C17 C16 H16 120.0(12)
C16 C17 C18 120.50(14)
C16 C17 H17 120.6(11)
C18 C17 H17 118.9(11)
C13 C18 H18 119.8(9)
C17 C18 C13 120.10(14)
C17 C18 H18 120.1(9)
C20 C19 C4 119.22(10)
C24 C19 C4 121.52(11)
C24 C19 C20 119.17(11)
C19 C20 H20 119.1(9)
C21 C20 C19 120.44(12)
C21 C20 H20 120.5(9)
C20 C21 H21 119.2(9)
C22 C21 C20 119.99(13)
C22 C21 H21 120.8(9)
C21 C22 C23 119.90(12)
C21 C22 H22 119.4(10)
C23 C22 H22 120.7(10)
C22 C23 C24 120.53(13)
C22 C23 H23 121.6(10)
C24 C23 H23 117.8(10)
C19 C24 H24 119.2(9)
C23 C24 C19 119.95(12)
C23 C24 H24 120.8(9)

loop_
_geom_bond_atom_site_label_1
_geom_bond_atom_site_label_2
_geom_bond_distance
O1 C1 1.4269(14)
O1 C4 1.3702(14)
O2 C2 1.2156(14)
N1 C1 1.4414(14)
N1 C2 1.4093(15)
N1 C5 1.4961(16)
C1 C5 1.4939(17)
C1 C7 1.4920(16)
C2 C3 1.4811(16)
C3 C4 1.3515(16)
C3 C13 1.4860(16)
C4 C19 1.4769(16)
C5 C6 1.4930(17)
C5 H5 0.981(15)
C6 H6A 1.001(16)
C6 H6B 1.018(15)
C6 H6C 0.988(16)
C7 C8 1.3927(17)
C7 C12 1.3875(17)
C8 C9 1.3853(19)
C8 H8 0.983(16)
C9 C10 1.385(2)
C9 H9 0.979(16)
C10 C11 1.381(2)
C10 H10 0.963(16)
C11 C12 1.3929(19)
C11 H11 0.974(18)
C12 H12 0.966(16)
C13 C14 1.3887(18)
C13 C18 1.3931(17)
C14 C15 1.387(2)
C14 H14 0.994(17)
C15 C16 1.381(2)
C15 H15 0.97(2)
C16 C17 1.380(3)
C16 H16 0.93(2)
C17 C18 1.387(2)
C17 H17 0.954(19)
C18 H18 1.008(17)
C19 C20 1.3991(17)
C19 C24 1.3958(17)
C20 C21 1.3901(18)
C20 H20 0.972(15)
C21 C22 1.386(2)
C21 H21 0.969(16)
C22 C23 1.387(2)
C22 H22 0.962(18)
C23 C24 1.3906(19)
C23 H23 0.963(17)
C24 H24 1.001(15)
